data_2235468
loop_
_publ_author_name
'Mukhtar, Asma'
'Tahir, M. Nawaz'
'Khan, Misbahul Ain'
'Ather, Abdul Qayyum'
'Sajid, Naveed'

_publ_section_title
;
 Ethyl
 2-(pyridine-4-carboxamido)-4,5,6,7-tetrahydro-1-benzothiophene-3-carboxylate
;
_journal_coeditor_code HB6838
_journal_issue 7
_journal_name_full 'Acta Crystallographica Section E'
_journal_page_first o2041
_journal_paper_doi 10.1107/S1600536812025251
_journal_volume 68
_journal_year 2012
_chemical_formula_iupac 'C17 H18 N2 O3 S'
_chemical_formula_moiety 'C17 H18 N2 O3 S'
_chemical_formula_sum 'C17 H18 N2 O3 S'
_chemical_formula_weight 330.39
_chemical_name_systematic
;
Ethyl 2-(pyridine-4-carboxamido)-4,5,6,7-tetrahydro-1-benzothiophene-
3-carboxylate
;
_space_group_IT_number 2
_symmetry_cell_setting triclinic
_symmetry_space_group_name_Hall '-P 1'
_symmetry_space_group_name_H-M 'P -1'
_atom_sites_solution_hydrogens geom
_atom_sites_solution_primary direct
_atom_sites_solution_secondary difmap
_audit_creation_method SHELXL-97
_cell_angle_alpha 105.121(3)
_cell_angle_beta 99.748(2)
_cell_angle_gamma 110.806(3)
_cell_formula_units_Z 2
_cell_length_a 8.5604(6)
_cell_length_b 9.3481(7)
_cell_length_c 11.7443(10)
_cell_measurement_reflns_used 1842
_cell_measurement_temperature 296(2)
_cell_measurement_theta_max 25.25
_cell_measurement_theta_min 2.49
_cell_volume 811.59(11)
_computing_cell_refinement 'SAINT (Bruker, 2009)'
_computing_data_collection 'APEX2 (Bruker, 2009)'
_computing_data_reduction 'SAINT (Bruker, 2009)'
_computing_molecular_graphics 'ORTEP-3 for Windows (Farrugia, 1997) and PLATON (Spek, 2009)'
_computing_publication_material
;
WinGX (Farrugia, 1999) and PLATON (Spek, 2009)
;
_computing_structure_refinement 'SHELXL97 (Sheldrick, 2008)'
_computing_structure_solution 'SHELXS97 (Sheldrick, 2008)'
_diffrn_ambient_temperature 296(2)
_diffrn_detector_area_resol_mean 8.10
_diffrn_measured_fraction_theta_full 0.991
_diffrn_measured_fraction_theta_max 0.991
_diffrn_measurement_device_type 'Bruker Kappa APEXII CCD'
_diffrn_measurement_method \w
_diffrn_radiation_monochromator graphite
_diffrn_radiation_source 'fine-focus sealed tube'
_diffrn_radiation_type MoK\a
_diffrn_radiation_wavelength 0.71073
_diffrn_reflns_av_R_equivalents 0.0389
_diffrn_reflns_av_sigmaI/netI 0.0418
_diffrn_reflns_limit_h_max 8
_diffrn_reflns_limit_h_min -10
_diffrn_reflns_limit_k_max 11
_diffrn_reflns_limit_k_min -11
_diffrn_reflns_limit_l_max 14
_diffrn_reflns_limit_l_min -14
_diffrn_reflns_number 12176
_diffrn_reflns_theta_full 25.25
_diffrn_reflns_theta_max 25.25
_diffrn_reflns_theta_min 2.49
_diffrn_standards_number 0
_exptl_absorpt_coefficient_mu 0.216
_exptl_absorpt_correction_T_max 0.958
_exptl_absorpt_correction_T_min 0.953
_exptl_absorpt_correction_type multi-scan
_exptl_absorpt_process_details '(SADABS; Bruker, 2005)'
_exptl_crystal_colour colorless
_exptl_crystal_density_diffrn 1.352
_exptl_crystal_density_method 'not measured'
_exptl_crystal_description prism
_exptl_crystal_F_000 384
_exptl_crystal_size_max 0.24
_exptl_crystal_size_mid 0.18
_exptl_crystal_size_min 0.15
_refine_diff_density_max 0.146
_refine_diff_density_min -0.180
_refine_ls_goodness_of_fit_ref 1.004
_refine_ls_hydrogen_treatment constr
_refine_ls_matrix_type full
_refine_ls_number_parameters 243
_refine_ls_number_reflns 2914
_refine_ls_number_restraints 10
_refine_ls_restrained_S_all 1.023
_refine_ls_R_factor_all 0.0847
_refine_ls_R_factor_gt 0.0452
_refine_ls_shift/su_max 0.000
_refine_ls_shift/su_mean 0.000
_refine_ls_structure_factor_coef Fsqd
_refine_ls_weighting_details 'calc w=1/[\s^2^(Fo^2^)+(0.0490P)^2^+0.1304P] where P=(Fo^2^+2Fc^2^)/3'
_refine_ls_weighting_scheme calc
_refine_ls_wR_factor_gt 0.0973
_refine_ls_wR_factor_ref 0.1158
_reflns_number_gt 1842
_reflns_number_total 2914
_reflns_threshold_expression I>2\s(I)
_cod_data_source_file hb6838.cif
_cod_data_source_block I
_cod_database_code 2235468
_cod_database_fobs_code 2235468

loop_
_symmetry_equiv_pos_site_id
_symmetry_equiv_pos_as_xyz
1 x,y,z
2 -x,-y,-z

loop_
_atom_site_aniso_label
_atom_site_aniso_U_11
_atom_site_aniso_U_22
_atom_site_aniso_U_33
_atom_site_aniso_U_12
_atom_site_aniso_U_13
_atom_site_aniso_U_23
S1 0.0865(5) 0.0500(4) 0.0840(5) 0.0152(3) 0.0208(4) 0.0297(3)
O1 0.0827(12) 0.0456(10) 0.0725(11) 0.0125(9) -0.0016(9) 0.0224(8)
O2 0.0732(11) 0.0510(10) 0.0704(11) 0.0079(9) -0.0004(10) 0.0225(9)
O3 0.1113(16) 0.0709(13) 0.1059(15) 0.0190(12) 0.0106(12) 0.0512(12)
N1 0.0666(13) 0.0511(12) 0.0605(12) 0.0171(10) 0.0133(10) 0.0238(10)
N2 0.0930(19) 0.110(2) 0.0823(17) 0.0380(17) 0.0115(14) 0.0410(16)
C1 0.0664(16) 0.0493(14) 0.0562(14) 0.0225(13) 0.0151(13) 0.0193(12)
C2 0.0573(14) 0.0414(13) 0.0528(13) 0.0167(11) 0.0177(11) 0.0152(10)
C3 0.0581(14) 0.0496(14) 0.0562(14) 0.0177(12) 0.0194(12) 0.0133(11)
C4 0.0658(16) 0.0581(15) 0.0681(16) 0.0203(13) 0.0112(13) 0.0147(12)
C5A 0.074(4) 0.073(5) 0.076(6) 0.019(3) 0.003(3) 0.012(3)
C6A 0.067(4) 0.072(4) 0.085(4) 0.000(3) 0.003(3) 0.008(3)
C7A 0.090(9) 0.074(8) 0.098(9) 0.010(6) 0.028(7) 0.037(6)
C8 0.0640(16) 0.0470(15) 0.0688(16) 0.0117(13) 0.0176(13) 0.0156(12)
C9 0.0635(15) 0.0458(13) 0.0590(14) 0.0177(12) 0.0229(13) 0.0178(12)
C10 0.0803(18) 0.0627(17) 0.0696(17) 0.0299(15) 0.0245(14) 0.0343(14)
C11 0.0681(16) 0.0712(18) 0.0609(15) 0.0365(14) 0.0223(13) 0.0306(13)
C12 0.096(2) 0.098(2) 0.086(2) 0.0341(19) 0.0211(19) 0.0535(19)
C13 0.108(3) 0.134(3) 0.083(2) 0.048(2) 0.010(2) 0.060(2)
C14 0.0760(19) 0.084(2) 0.0749(19) 0.0317(16) 0.0091(16) 0.0260(16)
C15 0.0719(17) 0.0702(17) 0.0687(17) 0.0327(15) 0.0147(14) 0.0295(14)
C16 0.108(2) 0.0462(16) 0.097(2) 0.0126(15) -0.0073(17) 0.0308(15)
C17A 0.155(6) 0.062(5) 0.118(5) 0.040(4) 0.010(4) 0.050(4)
C5B 0.071(11) 0.066(9) 0.081(14) 0.023(8) -0.005(7) 0.001(8)
C6B 0.073(9) 0.074(9) 0.098(12) 0.025(6) 0.004(7) 0.006(7)
C7B 0.060(13) 0.027(10) 0.083(18) -0.002(9) 0.000(11) -0.019(10)
C17B 0.151(12) 0.052(7) 0.076(8) 0.055(8) -0.032(7) 0.002(5)

loop_
_atom_site_type_symbol
_atom_site_label
_atom_site_fract_x
_atom_site_fract_y
_atom_site_fract_z
_atom_site_U_iso_or_equiv
_atom_site_thermal_displace_type
_atom_site_occupancy
_atom_site_disorder_group
S S1 0.57947(9) 0.19759(8) 0.46283(7) 0.0767(3) Uani 1.000 -16
O O1 0.6976(2) 0.68634(18) 0.35270(15) 0.0742(6) Uani 1.000 -16
O O2 0.8949(2) 0.73080(19) 0.52291(15) 0.0730(6) Uani 1.000 -16
O O3 0.8381(3) 0.2881(3) 0.68270(19) 0.1003(8) Uani 1.000 -16
N N1 0.8635(2) 0.4829(2) 0.60071(17) 0.0615(7) Uani 1.000 -16
N N2 1.3610(3) 0.7692(4) 0.9953(2) 0.0968(11) Uani 1.000 -16
C C1 0.7620(3) 0.6392(3) 0.4390(2) 0.0580(8) Uani 1.000 -16
C C2 0.6600(3) 0.4677(3) 0.42082(19) 0.0517(8) Uani 1.000 -16
C C3 0.5015(3) 0.3510(3) 0.3252(2) 0.0568(8) Uani 1.000 -16
C C4 0.4040(3) 0.3808(3) 0.2210(2) 0.0684(9) Uani 1.000 -16
C C5A 0.2613(14) 0.2210(11) 0.1232(9) 0.084(3) Uani 0.691(14) -16
C C6A 0.1643(9) 0.1068(9) 0.1818(7) 0.090(2) Uani 0.691(14) -16
C C7A 0.2885(14) 0.0544(12) 0.2537(10) 0.093(5) Uani 0.691(14) -16
C C8 0.4453(3) 0.2032(3) 0.3374(2) 0.0647(9) Uani 1.000 -16
C C9 0.7149(3) 0.3990(3) 0.5005(2) 0.0571(8) Uani 1.000 -16
C C10 0.9163(3) 0.4265(3) 0.6877(2) 0.0681(10) Uani 1.000 -16
C C11 1.0748(3) 0.5483(3) 0.7916(2) 0.0624(9) Uani 1.000 -16
C C12 1.1234(4) 0.5047(4) 0.8909(3) 0.0915(12) Uani 1.000 -16
C C13 1.2663(5) 0.6197(5) 0.9893(3) 0.1068(16) Uani 1.000 -16
C C14 1.3131(4) 0.8068(4) 0.8988(3) 0.0810(11) Uani 1.000 -16
C C15 1.1737(3) 0.7024(3) 0.7966(2) 0.0690(10) Uani 1.000 -16
C C16 0.7948(4) 0.8546(3) 0.3616(3) 0.0935(11) Uani 1.000 -16
C C17A 0.7281(10) 0.8628(10) 0.2439(6) 0.113(3) Uani 0.691(14) -16
C C5B 0.221(2) 0.242(2) 0.159(3) 0.083(7) Uani 0.310(14) -16
C C6B 0.225(2) 0.0756(16) 0.1323(18) 0.091(6) Uani 0.310(14) -16
C C7B 0.275(3) 0.054(2) 0.2566(18) 0.074(8) Uani 0.310(14) -16
C C17B 0.687(2) 0.894(2) 0.2657(6) 0.103(5) Uani 0.310(14) -16
H H4A 0.48597 0.43620 0.18225 0.0821 Uiso 1.000 -16
H H4B 0.35058 0.45180 0.25392 0.0821 Uiso 1.000 -16
H H1 0.92888 0.58106 0.60821 0.0738 Uiso 1.000 -16
H H7A 0.23001 -0.00598 0.30131 0.1119 Uiso 0.691(14) -16
H H7B 0.32310 -0.01579 0.19682 0.1119 Uiso 0.691(14) -16
H H12 1.06183 0.40089 0.89190 0.1100 Uiso 1.000 -16
H H13 1.29763 0.58902 1.05578 0.1283 Uiso 1.000 -16
H H14 1.37777 0.91097 0.89972 0.0972 Uiso 1.000 -16
H H15 1.14681 0.73660 0.73125 0.0828 Uiso 1.000 -16
H H16A 0.77654 0.92982 0.42663 0.1120 Uiso 1.000 -16
H H16B 0.91878 0.88177 0.37895 0.1120 Uiso 1.000 -16
H H17A 0.60304 0.82038 0.22283 0.1699 Uiso 0.691(14) -16
H H17B 0.76116 0.79910 0.18235 0.1699 Uiso 0.691(14) -16
H H17C 0.77538 0.97428 0.24783 0.1699 Uiso 0.691(14) -16
H H5A 0.17977 0.24607 0.07281 0.1004 Uiso 0.691(14) -16
H H5B 0.31459 0.16809 0.06985 0.1004 Uiso 0.691(14) -16
H H6A 0.06979 0.01117 0.11859 0.1079 Uiso 0.691(14) -16
H H6B 0.11397 0.16052 0.23733 0.1079 Uiso 0.691(14) -16
H H5C 0.14711 0.25201 0.21193 0.0997 Uiso 0.310(14) -16
H H5D 0.17039 0.25150 0.08217 0.0997 Uiso 0.310(14) -16
H H6C 0.31023 0.06938 0.08848 0.1103 Uiso 0.310(14) -16
H H6D 0.11147 -0.00965 0.08180 0.1103 Uiso 0.310(14) -16
H H7C 0.29232 -0.04536 0.24441 0.0886 Uiso 0.310(14) -16
H H7D 0.18307 0.04701 0.29589 0.0886 Uiso 0.310(14) -16
H H17D 0.56995 0.86379 0.27276 0.1534 Uiso 0.310(14) -16
H H17E 0.68253 0.83476 0.18437 0.1534 Uiso 0.310(14) -16
H H17F 0.73952 1.00931 0.28019 0.1534 Uiso 0.310(14) -16

loop_
_atom_type_symbol
_atom_type_description
_atom_type_scat_dispersion_real
_atom_type_scat_dispersion_imag
_atom_type_scat_source
C C 0.0033 0.0016 'International Tables Vol C Tables 4.2.6.8 and 6.1.1.4'
H H 0.0000 0.0000 'International Tables Vol C Tables 4.2.6.8 and 6.1.1.4'
N N 0.0061 0.0033 'International Tables Vol C Tables 4.2.6.8 and 6.1.1.4'
O O 0.0106 0.0060 'International Tables Vol C Tables 4.2.6.8 and 6.1.1.4'
S S 0.1246 0.1234 'International Tables Vol C Tables 4.2.6.8 and 6.1.1.4'

loop_
_geom_angle_atom_site_label_1
_geom_angle_atom_site_label_2
_geom_angle_atom_site_label_3
_geom_angle
_geom_angle_publ_flag
C8 S1 C9 90.88(13) no
C1 O1 C16 116.6(2) no
C9 N1 C10 126.8(2) no
C13 N2 C14 115.6(3) no
C10 N1 H1 117.00 no
C9 N1 H1 117.00 no
O1 C1 C2 113.0(2) no
O2 C1 C2 124.7(2) no
O1 C1 O2 122.3(2) no
C3 C2 C9 111.7(2) no
C1 C2 C3 128.5(2) no
C1 C2 C9 119.8(2) no
C4 C3 C8 121.2(2) no
C2 C3 C8 111.9(2) no
C2 C3 C4 126.9(2) no
C3 C4 C5B 110.8(10) no
C3 C4 C5A 112.2(4) no
C4 C5A C6A 111.4(7) no
C4 C5B C6B 111.8(14) no
C5A C6A C7A 110.2(8) no
C5B C6B C7B 107.5(18) no
C6A C7A C8 108.7(8) no
C6B C7B C8 107.5(13) no
C3 C8 C7B 125.6(8) no
C3 C8 C7A 126.1(5) no
S1 C8 C3 112.96(19) no
S1 C8 C7A 121.0(5) no
S1 C8 C7B 121.3(8) no
S1 C9 N1 123.36(19) no
S1 C9 C2 112.64(19) no
N1 C9 C2 124.0(2) no
N1 C10 C11 115.4(2) no
O3 C10 C11 122.7(2) no
O3 C10 N1 121.8(2) no
C10 C11 C15 124.5(2) no
C10 C11 C12 118.4(3) no
C12 C11 C15 117.1(2) no
C11 C12 C13 118.4(3) no
N2 C13 C12 124.8(3) no
N2 C14 C15 124.4(3) no
C11 C15 C14 119.7(3) no
O1 C16 C17B 108.9(7) no
O1 C16 C17A 105.7(4) no
C3 C4 H4A 109.00 no
C3 C4 H4B 109.00 no
C5A C4 H4A 109.00 no
C5A C4 H4B 109.00 no
H4A C4 H4B 108.00 no
C5B C4 H4A 128.00 no
C5B C4 H4B 89.00 no
C4 C5A H5A 109.00 no
C4 C5A H5B 109.00 no
C6A C5A H5A 109.00 no
C6A C5A H5B 109.00 no
H5A C5A H5B 108.00 no
C4 C5B H5C 109.00 no
C4 C5B H5D 109.00 no
C6B C5B H5C 109.00 no
C6B C5B H5D 109.00 no
H5C C5B H5D 108.00 no
H6A C6A H6B 108.00 no
C5A C6A H6A 110.00 no
C5A C6A H6B 110.00 no
C7A C6A H6A 110.00 no
C7A C6A H6B 110.00 no
C7B C6B H6C 110.00 no
C7B C6B H6D 110.00 no
C5B C6B H6D 110.00 no
C5B C6B H6C 110.00 no
H6C C6B H6D 108.00 no
C6A C7A H7A 110.00 no
C6A C7A H7B 110.00 no
H7A C7A H7B 108.00 no
C8 C7A H7B 110.00 no
C8 C7A H7A 110.00 no
C6B C7B H7C 110.00 no
C8 C7B H7D 110.00 no
C8 C7B H7C 110.00 no
C6B C7B H7D 110.00 no
H7C C7B H7D 109.00 no
C11 C12 H12 121.00 no
C13 C12 H12 121.00 no
C12 C13 H13 118.00 no
N2 C13 H13 118.00 no
C15 C14 H14 118.00 no
N2 C14 H14 118.00 no
C11 C15 H15 120.00 no
C14 C15 H15 120.00 no
O1 C16 H16A 111.00 no
O1 C16 H16B 111.00 no
C17A C16 H16A 111.00 no
C17A C16 H16B 111.00 no
H16A C16 H16B 109.00 no
C17B C16 H16A 89.00 no
C17B C16 H16B 126.00 no
C16 C17A H17A 109.00 no
C16 C17A H17B 109.00 no
C16 C17A H17C 109.00 no
H17A C17A H17B 109.00 no
H17A C17A H17C 109.00 no
H17B C17A H17C 110.00 no
C16 C17B H17D 110.00 no
C16 C17B H17E 110.00 no
C16 C17B H17F 110.00 no
H17D C17B H17E 109.00 no
H17D C17B H17F 109.00 no
H17E C17B H17F 109.00 no

loop_
_geom_bond_atom_site_label_1
_geom_bond_atom_site_label_2
_geom_bond_distance
_geom_bond_publ_flag
S1 C8 1.733(3) no
S1 C9 1.711(3) no
O1 C1 1.320(3) no
O1 C16 1.460(3) no
O2 C1 1.219(3) no
O3 C10 1.207(4) no
N1 C9 1.386(3) no
N1 C10 1.349(3) no
N2 C13 1.319(6) no
N2 C14 1.315(4) no
N1 H1 0.8600 no
C1 C2 1.464(4) no
C2 C3 1.444(3) no
C2 C9 1.374(4) no
C3 C4 1.506(3) no
C3 C8 1.347(4) no
C4 C5B 1.53(2) no
C4 C5A 1.542(11) no
C5A C6A 1.500(13) no
C5B C6B 1.52(3) no
C6A C7A 1.538(14) no
C6B C7B 1.54(3) no
C7A C8 1.489(12) no
C7B C8 1.54(2) no
C10 C11 1.498(3) no
C11 C12 1.380(4) no
C11 C15 1.367(4) no
C12 C13 1.388(5) no
C14 C15 1.376(4) no
C16 C17A 1.436(8) no
C16 C17B 1.537(14) no
C4 H4A 0.9700 no
C4 H4B 0.9700 no
C5A H5A 0.9700 no
C5A H5B 0.9700 no
C5B H5D 0.9700 no
C5B H5C 0.9700 no
C6A H6B 0.9700 no
C6A H6A 0.9700 no
C6B H6D 0.9700 no
C6B H6C 0.9700 no
C7A H7B 0.9700 no
C7A H7A 0.9700 no
C7B H7D 0.9700 no
C7B H7C 0.9700 no
C12 H12 0.9300 no
C13 H13 0.9300 no
C14 H14 0.9300 no
C15 H15 0.9300 no
C16 H16A 0.9700 no
C16 H16B 0.9700 no
C17A H17C 0.9600 no
C17A H17A 0.9600 no
C17A H17B 0.9600 no
C17B H17D 0.9600 no
C17B H17E 0.9600 no
C17B H17F 0.9600 no

loop_
_geom_hbond_atom_site_label_D
_geom_hbond_atom_site_label_H
_geom_hbond_atom_site_label_A
_geom_hbond_site_symmetry_A
_geom_hbond_distance_DH
_geom_hbond_distance_HA
_geom_hbond_distance_DA
_geom_hbond_angle_DHA
_geom_hbond_publ_flag
N1 H1 O2 . 0.86 1.99 2.650(3) 132 yes
C7A H7A O3 2_656 0.97 2.56 3.323(12) 136 yes

loop_
_geom_torsion_atom_site_label_1
_geom_torsion_atom_site_label_2
_geom_torsion_atom_site_label_3
_geom_torsion_atom_site_label_4
_geom_torsion
_geom_torsion_publ_flag
C9 S1 C8 C3 0.1(2) no
C9 S1 C8 C7A 178.7(6) no
C8 S1 C9 N1 -180.0(2) no
C8 S1 C9 C2 0.1(2) no
C16 O1 C1 O2 0.6(4) no
C16 O1 C1 C2 -178.1(2) no
C1 O1 C16 C17A 165.1(4) no
C10 N1 C9 S1 -5.8(4) no
C10 N1 C9 C2 174.1(2) no
C9 N1 C10 O3 3.3(4) no
C9 N1 C10 C11 -175.2(2) no
C14 N2 C13 C12 -0.6(6) no
C13 N2 C14 C15 0.6(5) no
O1 C1 C2 C3 -1.7(4) no
O1 C1 C2 C9 177.4(2) no
O2 C1 C2 C3 179.6(3) no
O2 C1 C2 C9 -1.3(4) no
C1 C2 C3 C4 -0.1(4) no
C1 C2 C3 C8 179.4(3) no
C9 C2 C3 C4 -179.3(2) no
C9 C2 C3 C8 0.2(3) no
C1 C2 C9 S1 -179.41(19) no
C1 C2 C9 N1 0.6(4) no
C3 C2 C9 S1 -0.2(3) no
C3 C2 C9 N1 179.9(2) no
C2 C3 C4 C5A 169.0(5) no
C8 C3 C4 C5A -10.4(6) no
C2 C3 C8 S1 -0.2(3) no
C2 C3 C8 C7A -178.7(6) no
C4 C3 C8 S1 179.3(2) no
C4 C3 C8 C7A 0.8(7) no
C3 C4 C5A C6A 41.5(9) no
C4 C5A C6A C7A -63.6(10) no
C5A C6A C7A C8 51.1(10) no
C6A C7A C8 S1 160.6(5) no
C6A C7A C8 C3 -21.0(10) no
O3 C10 C11 C12 -6.1(4) no
O3 C10 C11 C15 175.4(3) no
N1 C10 C11 C12 172.3(3) no
N1 C10 C11 C15 -6.2(4) no
C10 C11 C12 C13 -177.6(3) no
C15 C11 C12 C13 1.0(5) no
C10 C11 C15 C14 177.5(3) no
C12 C11 C15 C14 -1.0(4) no
C11 C12 C13 N2 -0.3(6) no
N2 C14 C15 C11 0.2(5) no
